data_7112716
loop_
_publ_author_name
'Sunatsuki, Yukinari'
'Kishima, Yukana'
'Kobayashi, Tamami'
'Yamaguchi, Tomoka'
'Suzuki, Takayoshi'
'Kojima, Masaaki'
'Krzystek, J.'
'Sundberg, Markku R.'

_publ_section_title
;
 A single tripodal ligand stabilizing three different oxidation states
 (II, III, and IV) of manganese.
;
_journal_issue 32
_journal_name_full 'Chemical communications (Cambridge, England)'
_journal_page_first 9149
_journal_page_last 9151
_journal_paper_doi 10.1039/c1cc12418h
_journal_volume 47
_journal_year 2011
_chemical_formula_moiety 'C29 H30 Mn N3 O6, F6 P, K '
_chemical_formula_sum 'C29 H30 F6 K Mn N3 O6 P'
_chemical_formula_weight 755.57
_space_group_IT_number 14
_symmetry_cell_setting monoclinic
_symmetry_Int_Tables_number 14
_symmetry_space_group_name_Hall '-P 2ybc'
_symmetry_space_group_name_H-M 'P 1 21/c 1'
_cell_angle_alpha 90.0000
_cell_angle_beta 92.234(3)
_cell_angle_gamma 90.0000
_cell_formula_units_Z 4
_cell_length_a 13.0303(11)
_cell_length_b 15.8880(12)
_cell_length_c 15.6809(12)
_cell_measurement_reflns_used 16926
_cell_measurement_temperature 193.1
_cell_measurement_theta_max 27.5
_cell_measurement_theta_min 3.1
_cell_volume 3243.9(4)
_computing_cell_refinement PROCESS-AUTO
_computing_data_collection PROCESS-AUTO
_computing_data_reduction CrystalStructure
_computing_publication_material 'CrystalStructure 3.8'
_computing_structure_refinement SHELXL
_computing_structure_solution SIR2004
_diffrn_ambient_temperature 193.1
_diffrn_detector_area_resol_mean 10.00
_diffrn_measured_fraction_theta_full 0.991
_diffrn_measured_fraction_theta_max 0.991
_diffrn_measurement_device_type 'Rigaku RAXIS-RAPID'
_diffrn_measurement_method \w
_diffrn_radiation_type 'Mo K\a'
_diffrn_radiation_wavelength 0.71075
_diffrn_reflns_av_R_equivalents 0.070
_diffrn_reflns_limit_h_max 16
_diffrn_reflns_limit_h_min -16
_diffrn_reflns_limit_k_max 20
_diffrn_reflns_limit_k_min -20
_diffrn_reflns_limit_l_max 20
_diffrn_reflns_limit_l_min -20
_diffrn_reflns_number 29502
_diffrn_reflns_theta_full 27.48
_diffrn_reflns_theta_max 27.48
_exptl_absorpt_coefficient_mu 0.665
_exptl_absorpt_correction_T_max 0.967
_exptl_absorpt_correction_T_min 0.647
_exptl_absorpt_correction_type multi-scan
_exptl_absorpt_process_details
;
Higashi, T. (1995). Program for Absorption Correction.
Rigaku Corporation, Tokyo, Japan.
;
_exptl_crystal_colour black
_exptl_crystal_density_diffrn 1.547
_exptl_crystal_density_method 'not measured'
_exptl_crystal_description platelet
_exptl_crystal_F_000 1544.00
_exptl_crystal_size_max 0.50
_exptl_crystal_size_mid 0.20
_exptl_crystal_size_min 0.05
_refine_diff_density_max 1.12
_refine_diff_density_min -0.60
_refine_ls_extinction_method none
_refine_ls_goodness_of_fit_ref 1.039
_refine_ls_hydrogen_treatment refall
_refine_ls_number_parameters 425
_refine_ls_number_reflns 7358
_refine_ls_R_factor_gt 0.0622
_refine_ls_shift/su_max 0.0000
_refine_ls_structure_factor_coef Fsqd
_refine_ls_weighting_details 'w = 1/[\s^2^(Fo^2^)+(0.0841P)^2^+4.6209P] where P=(Fo^2^+2Fc^2^)/3'
_refine_ls_weighting_scheme calc
_refine_ls_wR_factor_ref 0.1808
_reflns_number_gt 4877
_reflns_number_total 7358
_reflns_threshold_expression F^2^>2.0\s(F^2^)
_cod_data_source_file c1cc12418h.txt
_cod_data_source_block '_080709b'
_cod_original_formula_sum 'C29 H30 F6 K Mn N3 O6 P '
_cod_database_code 7112716

loop_
_symmetry_equiv_pos_site_id
_symmetry_equiv_pos_as_xyz
1 +X,+Y,+Z
2 -X,1/2+Y,1/2-Z
3 -X,-Y,-Z
4 +X,1/2-Y,1/2+Z

loop_
_atom_site_label
_atom_site_type_symbol
_atom_site_fract_x
_atom_site_fract_y
_atom_site_fract_z
_atom_site_U_iso_or_equiv
_atom_site_adp_type
_atom_site_occupancy
_atom_site_symmetry_multiplicity
_atom_site_calc_flag
_atom_site_refinement_flags
Mn(1) Mn 0.04309(4) 0.23236(3) 0.12056(3) 0.02383(15) Uani 1.00 1 d .
K(1) K 0.29795(7) 0.21842(6) 0.05235(6) 0.0357(2) Uani 1.00 1 d .
P(1) P 0.55124(12) 0.22256(15) -0.02519(12) 0.0836(6) Uani 1.00 1 d .
F(1) F 0.4575(2) 0.2855(2) -0.0342(2) 0.0737(9) Uani 1.00 1 d .
F(2) F 0.4683(2) 0.1446(2) -0.0301(2) 0.0897(11) Uani 1.00 1 d .
F(3) F 0.5315(4) 0.2205(3) 0.0755(2) 0.1245(17) Uani 1.00 1 d .
F(4) F 0.6396(3) 0.1561(5) -0.0111(4) 0.193(3) Uani 1.00 1 d .
F(5) F 0.6261(4) 0.2956(5) -0.0138(6) 0.229(4) Uani 1.00 1 d .
F(6) F 0.5567(4) 0.2104(4) -0.1228(3) 0.157(2) Uani 1.00 1 d .
O(1) O 0.14800(19) 0.14350(16) 0.14574(15) 0.0277(5) Uani 1.00 1 d .
O(2) O 0.1594(2) 0.31603(16) 0.13284(17) 0.0317(6) Uani 1.00 1 d .
O(3) O 0.07242(19) 0.22180(15) 0.00376(16) 0.0271(5) Uani 1.00 1 d .
O(4) O 0.3202(2) 0.0606(2) 0.1396(2) 0.0546(9) Uani 1.00 1 d .
O(5) O 0.3435(2) 0.3784(2) 0.1252(2) 0.0479(7) Uani 1.00 1 d .
O(6) O 0.2107(2) 0.17789(18) -0.10473(16) 0.0340(6) Uani 1.00 1 d .
N(1) N 0.0051(2) 0.22693(19) 0.24406(19) 0.0262(6) Uani 1.00 1 d .
N(2) N -0.0538(2) 0.3428(2) 0.1161(2) 0.0311(7) Uani 1.00 1 d .
N(3) N -0.0943(2) 0.1656(2) 0.09495(19) 0.0281(6) Uani 1.00 1 d .
C(1) C -0.2803(3) 0.2726(3) 0.2392(3) 0.0479(11) Uani 1.00 1 d .
C(2) C -0.1772(3) 0.2601(2) 0.1975(2) 0.0336(8) Uani 1.00 1 d .
C(3) C -0.0921(3) 0.2674(2) 0.2679(2) 0.0328(8) Uani 1.00 1 d .
C(4) C 0.0583(3) 0.1905(2) 0.3049(2) 0.0296(8) Uani 1.00 1 d .
C(5) C 0.1511(3) 0.1429(2) 0.2986(2) 0.0298(8) Uani 1.00 1 d .
C(6) C 0.2004(3) 0.1151(2) 0.3757(2) 0.0392(9) Uani 1.00 1 d .
C(7) C 0.2879(3) 0.0685(3) 0.3737(3) 0.0541(12) Uani 1.00 1 d .
C(8) C 0.3302(3) 0.0483(3) 0.2947(3) 0.0551(13) Uani 1.00 1 d .
C(9) C 0.2838(3) 0.0752(2) 0.2193(2) 0.0404(9) Uani 1.00 1 d .
C(10) C 0.1911(2) 0.1226(2) 0.2191(2) 0.0298(8) Uani 1.00 1 d .
C(11) C 0.4142(4) 0.0137(4) 0.1352(4) 0.083(2) Uani 1.00 1 d .
C(12) C -0.1637(3) 0.3282(2) 0.1298(2) 0.0370(9) Uani 1.00 1 d .
C(13) C -0.0251(3) 0.4198(2) 0.1103(2) 0.0319(8) Uani 1.00 1 d .
C(14) C 0.0790(3) 0.4494(2) 0.1045(2) 0.0318(8) Uani 1.00 1 d .
C(15) C 0.0938(3) 0.5368(2) 0.0905(2) 0.0416(10) Uani 1.00 1 d .
C(16) C 0.1894(4) 0.5710(2) 0.0884(2) 0.0483(11) Uani 1.00 1 d .
C(17) C 0.2755(3) 0.5202(2) 0.1007(2) 0.0458(11) Uani 1.00 1 d .
C(18) C 0.2641(3) 0.4343(2) 0.1140(2) 0.0370(9) Uani 1.00 1 d .
C(19) C 0.1649(3) 0.3968(2) 0.1171(2) 0.0285(7) Uani 1.00 1 d .
C(20) C 0.4441(3) 0.4129(4) 0.1362(4) 0.0763(18) Uani 1.00 1 d .
C(21) C -0.1765(2) 0.1724(2) 0.1568(2) 0.0334(8) Uani 1.00 1 d .
C(22) C -0.1120(2) 0.1213(2) 0.0270(2) 0.0281(7) Uani 1.00 1 d .
C(23) C -0.0390(2) 0.1072(2) -0.0390(2) 0.0265(7) Uani 1.00 1 d .
C(24) C -0.0617(3) 0.0422(2) -0.0983(2) 0.0319(8) Uani 1.00 1 d .
C(25) C 0.0069(3) 0.0237(2) -0.1603(2) 0.0345(8) Uani 1.00 1 d .
C(26) C 0.0995(3) 0.0679(2) -0.1643(2) 0.0321(8) Uani 1.00 1 d .
C(27) C 0.1226(2) 0.1315(2) -0.1068(2) 0.0278(7) Uani 1.00 1 d .
C(28) C 0.0512(2) 0.1544(2) -0.0441(2) 0.0248(7) Uani 1.00 1 d .
C(29) C 0.2805(3) 0.1657(3) -0.1720(2) 0.0418(10) Uani 1.00 1 d .
H(1) H -0.2710 0.3099 0.2887 0.058 Uiso 1.00 1 c R
H(2) H -0.3065 0.2181 0.2577 0.058 Uiso 1.00 1 c R
H(3) H -0.3295 0.2979 0.1979 0.058 Uiso 1.00 1 c R
H(4) H -0.0791 0.3277 0.2802 0.039 Uiso 1.00 1 c R
H(5) H -0.1161 0.2409 0.3207 0.039 Uiso 1.00 1 c R
H(6) H 0.0327 0.1960 0.3605 0.036 Uiso 1.00 1 c R
H(7) H 0.1724 0.1291 0.4289 0.047 Uiso 1.00 1 c R
H(8) H 0.3206 0.0496 0.4254 0.065 Uiso 1.00 1 c R
H(9) H 0.3913 0.0158 0.2936 0.066 Uiso 1.00 1 c R
H(10) H 0.4095 -0.0246 0.0862 0.100 Uiso 1.00 1 c R
H(11) H 0.4254 -0.0189 0.1878 0.100 Uiso 1.00 1 c R
H(12) H 0.4716 0.0526 0.1286 0.100 Uiso 1.00 1 c R
H(13) H -0.1985 0.3104 0.0755 0.044 Uiso 1.00 1 c R
H(14) H -0.1960 0.3812 0.1484 0.044 Uiso 1.00 1 c R
H(15) H -0.0776 0.4613 0.1099 0.038 Uiso 1.00 1 c R
H(16) H 0.0355 0.5722 0.0825 0.050 Uiso 1.00 1 c R
H(17) H 0.1973 0.6296 0.0785 0.058 Uiso 1.00 1 c R
H(18) H 0.3422 0.5443 0.1000 0.055 Uiso 1.00 1 c R
H(19) H 0.4740 0.3957 0.1918 0.092 Uiso 1.00 1 c R
H(20) H 0.4402 0.4744 0.1337 0.092 Uiso 1.00 1 c R
H(21) H 0.4871 0.3923 0.0908 0.092 Uiso 1.00 1 c R
H(22) H -0.1658 0.1293 0.2019 0.040 Uiso 1.00 1 c R
H(23) H -0.2438 0.1615 0.1274 0.040 Uiso 1.00 1 c R
H(24) H -0.1779 0.0961 0.0196 0.034 Uiso 1.00 1 c R
H(25) H -0.1239 0.0114 -0.0954 0.038 Uiso 1.00 1 c R
H(26) H -0.0089 -0.0194 -0.2007 0.041 Uiso 1.00 1 c R
H(27) H 0.1466 0.0540 -0.2068 0.039 Uiso 1.00 1 c R
H(28) H 0.2924 0.2196 -0.2005 0.050 Uiso 1.00 1 c R
H(29) H 0.2510 0.1254 -0.2135 0.050 Uiso 1.00 1 c R
H(30) H 0.3458 0.1438 -0.1482 0.050 Uiso 1.00 1 c R

loop_
_atom_site_aniso_label
_atom_site_aniso_U_11
_atom_site_aniso_U_22
_atom_site_aniso_U_33
_atom_site_aniso_U_12
_atom_site_aniso_U_13
_atom_site_aniso_U_23
Mn(1) 0.0232(2) 0.0259(2) 0.0225(2) -0.0009(2) 0.0020(2) -0.0011(2)
K(1) 0.0266(4) 0.0436(5) 0.0373(4) -0.0024(3) 0.0055(3) -0.0030(3)
P(1) 0.0358(7) 0.1428(18) 0.0718(10) 0.0044(9) -0.0040(7) -0.0164(11)
F(1) 0.059(2) 0.085(2) 0.078(2) -0.0091(17) 0.0122(16) 0.0120(18)
F(2) 0.069(2) 0.099(2) 0.102(2) 0.014(2) 0.006(2) -0.021(2)
F(3) 0.169(4) 0.127(3) 0.074(2) 0.019(3) -0.040(2) -0.011(2)
F(4) 0.070(3) 0.296(8) 0.208(6) 0.085(4) -0.057(3) -0.078(6)
F(5) 0.072(3) 0.197(6) 0.415(12) -0.071(4) -0.024(5) 0.018(7)
F(6) 0.115(4) 0.273(7) 0.088(3) 0.025(4) 0.056(3) 0.002(4)
O(1) 0.0301(13) 0.0286(12) 0.0244(12) 0.0009(10) -0.0000(10) -0.0010(10)
O(2) 0.0335(14) 0.0278(13) 0.0338(14) 0.0023(11) -0.0002(11) -0.0033(11)
O(3) 0.0286(13) 0.0283(13) 0.0244(12) -0.0042(10) 0.0012(10) -0.0016(10)
O(4) 0.052(2) 0.064(2) 0.0486(18) 0.0272(17) 0.0143(15) 0.0082(16)
O(5) 0.0321(15) 0.0537(19) 0.0579(19) -0.0070(14) -0.0007(14) -0.0081(15)
O(6) 0.0282(13) 0.0468(16) 0.0274(13) -0.0021(12) 0.0046(10) -0.0040(12)
N(1) 0.0281(15) 0.0259(15) 0.0250(15) -0.0011(12) 0.0050(12) -0.0040(12)
N(2) 0.0314(17) 0.0345(17) 0.0276(16) 0.0007(14) 0.0022(13) -0.0007(13)
N(3) 0.0266(15) 0.0318(16) 0.0260(15) 0.0013(13) 0.0034(12) -0.0018(13)
C(1) 0.035(2) 0.059(2) 0.050(2) 0.004(2) 0.013(2) -0.007(2)
C(2) 0.0279(19) 0.038(2) 0.035(2) 0.0019(16) 0.0060(16) -0.0023(17)
C(3) 0.035(2) 0.036(2) 0.0284(19) 0.0042(17) 0.0070(16) -0.0032(16)
C(4) 0.036(2) 0.0282(18) 0.0249(18) -0.0086(16) 0.0036(15) -0.0004(15)
C(5) 0.0319(19) 0.0273(18) 0.0299(19) -0.0033(15) -0.0024(15) 0.0029(15)
C(6) 0.043(2) 0.044(2) 0.030(2) -0.0045(19) -0.0037(17) 0.0059(18)
C(7) 0.047(2) 0.069(3) 0.045(2) 0.009(2) -0.012(2) 0.019(2)
C(8) 0.043(2) 0.067(3) 0.055(2) 0.017(2) -0.001(2) 0.016(2)
C(9) 0.040(2) 0.042(2) 0.039(2) 0.0053(19) 0.0031(18) 0.0058(19)
C(10) 0.0315(19) 0.0276(18) 0.0300(19) -0.0025(15) -0.0018(15) 0.0014(15)
C(11) 0.076(4) 0.103(4) 0.074(3) 0.056(3) 0.033(3) 0.024(3)
C(12) 0.028(2) 0.038(2) 0.045(2) 0.0096(17) 0.0035(17) 0.0022(18)
C(13) 0.038(2) 0.0299(19) 0.0273(19) 0.0070(17) -0.0017(16) 0.0024(16)
C(14) 0.043(2) 0.0283(18) 0.0243(18) -0.0042(17) 0.0042(16) -0.0009(15)
C(15) 0.061(2) 0.030(2) 0.035(2) 0.001(2) 0.006(2) -0.0010(17)
C(16) 0.072(3) 0.031(2) 0.043(2) -0.009(2) 0.010(2) -0.0008(19)
C(17) 0.054(2) 0.044(2) 0.041(2) -0.022(2) 0.009(2) -0.007(2)
C(18) 0.039(2) 0.040(2) 0.032(2) -0.0072(18) 0.0042(17) -0.0116(17)
C(19) 0.041(2) 0.0272(18) 0.0176(16) -0.0005(16) 0.0011(14) -0.0033(14)
C(20) 0.038(2) 0.084(4) 0.106(5) -0.023(2) -0.004(3) -0.026(3)
C(21) 0.0251(18) 0.043(2) 0.033(2) -0.0038(16) 0.0069(15) -0.0030(17)
C(22) 0.0271(18) 0.0271(18) 0.0298(19) -0.0024(15) -0.0034(15) 0.0029(15)
C(23) 0.0336(19) 0.0241(17) 0.0216(17) 0.0002(15) -0.0016(14) 0.0015(14)
C(24) 0.039(2) 0.0263(18) 0.0298(19) -0.0045(16) -0.0030(16) 0.0017(15)
C(25) 0.048(2) 0.0253(18) 0.030(2) 0.0007(17) -0.0022(17) -0.0022(15)
C(26) 0.041(2) 0.0312(19) 0.0247(18) 0.0033(17) 0.0031(16) -0.0004(15)
C(27) 0.0297(18) 0.0282(17) 0.0253(17) 0.0008(15) -0.0014(14) 0.0032(15)
C(28) 0.0306(18) 0.0247(17) 0.0188(15) 0.0020(14) -0.0027(13) 0.0039(13)
C(29) 0.033(2) 0.062(2) 0.031(2) 0.001(2) 0.0045(17) -0.003(2)

loop_
_atom_type_symbol
_atom_type_description
_atom_type_scat_dispersion_real
_atom_type_scat_dispersion_imag
_atom_type_scat_source
C C 0.003 0.002
;
International Tables for Crystallography
(1992, Vol. C, Tables 4.2.6.8 and 6.1.1.4)
;
H H 0.000 0.000
;
International Tables for Crystallography
(1992, Vol. C, Table 6.1.1.4)
;
O O 0.011 0.006
;
International Tables for Crystallography
(1992, Vol. C, Tables 4.2.6.8 and 6.1.1.4)
;
N N 0.006 0.003
;
International Tables for Crystallography
(1992, Vol. C, Tables 4.2.6.8 and 6.1.1.4)
;
P P 0.102 0.094
;
International Tables for Crystallography
(1992, Vol. C, Tables 4.2.6.8 and 6.1.1.4)
;
F F 0.017 0.010
;
International Tables for Crystallography
(1992, Vol. C, Tables 4.2.6.8 and 6.1.1.4)
;
Mn Mn 0.337 0.728
;
International Tables for Crystallography
(1992, Vol. C, Tables 4.2.6.8 and 6.1.1.4)
;
K K 0.200 0.250
;
International Tables for Crystallography
(1992, Vol. C, Tables 4.2.6.8 and 6.1.1.4)
;

loop_
_geom_angle_atom_site_label_1
_geom_angle_atom_site_label_2
_geom_angle_atom_site_label_3
_geom_angle
_geom_angle_publ_flag
K(1) Mn(1) O(1) 51.00(7) yes
K(1) Mn(1) O(2) 50.19(7) yes
K(1) Mn(1) O(3) 58.28(7) yes
K(1) Mn(1) N(1) 123.76(8) yes
K(1) Mn(1) N(2) 126.54(9) yes
K(1) Mn(1) N(3) 135.41(8) yes
O(1) Mn(1) O(2) 86.62(10) yes
O(1) Mn(1) O(3) 88.06(10) yes
O(1) Mn(1) N(1) 88.38(11) yes
O(1) Mn(1) N(2) 167.52(11) yes
O(1) Mn(1) N(3) 104.59(11) yes
O(2) Mn(1) O(3) 88.37(10) yes
O(2) Mn(1) N(1) 98.50(11) yes
O(2) Mn(1) N(2) 84.48(11) yes
O(2) Mn(1) N(3) 168.23(11) yes
O(3) Mn(1) N(1) 172.06(11) yes
O(3) Mn(1) N(2) 100.39(11) yes
O(3) Mn(1) N(3) 88.45(11) yes
N(1) Mn(1) N(2) 84.32(12) yes
N(1) Mn(1) N(3) 85.59(11) yes
N(2) Mn(1) N(3) 84.95(12) yes
Mn(1) K(1) P(1) 174.81(4) yes
Mn(1) K(1) F(1) 149.83(8) yes
Mn(1) K(1) F(2) 156.38(8) yes
Mn(1) K(1) F(3) 155.20(8) yes
Mn(1) K(1) O(1) 34.20(5) yes
Mn(1) K(1) O(2) 34.68(5) yes
Mn(1) K(1) O(3) 32.37(4) yes
Mn(1) K(1) O(4) 89.39(7) yes
Mn(1) K(1) O(5) 90.36(6) yes
Mn(1) K(1) O(6) 85.71(5) yes
P(1) K(1) F(1) 24.98(8) yes
P(1) K(1) F(2) 26.93(9) yes
P(1) K(1) F(3) 26.77(8) yes
P(1) K(1) O(1) 150.98(7) yes
P(1) K(1) O(2) 141.86(7) yes
P(1) K(1) O(3) 145.33(6) yes
P(1) K(1) O(4) 95.80(8) yes
P(1) K(1) O(5) 86.50(7) yes
P(1) K(1) O(6) 93.14(6) yes
F(1) K(1) F(2) 47.13(11) yes
F(1) K(1) F(3) 44.17(11) yes
F(1) K(1) O(1) 175.76(9) yes
F(1) K(1) O(2) 122.44(9) yes
F(1) K(1) O(3) 128.30(9) yes
F(1) K(1) O(4) 120.78(10) yes
F(1) K(1) O(5) 72.58(10) yes
F(1) K(1) O(6) 86.71(9) yes
F(2) K(1) F(3) 43.18(11) yes
F(2) K(1) O(1) 129.87(10) yes
F(2) K(1) O(2) 168.79(10) yes
F(2) K(1) O(3) 131.30(9) yes
F(2) K(1) O(4) 77.96(11) yes
F(2) K(1) O(5) 113.25(10) yes
F(2) K(1) O(6) 78.47(9) yes
F(3) K(1) O(1) 131.75(10) yes
F(3) K(1) O(2) 127.90(11) yes
F(3) K(1) O(3) 171.98(10) yes
F(3) K(1) O(4) 82.57(11) yes
F(3) K(1) O(5) 75.56(11) yes
F(3) K(1) O(6) 119.00(10) yes
O(1) K(1) O(2) 60.26(7) yes
O(1) K(1) O(3) 55.71(7) yes
O(1) K(1) O(4) 55.21(8) yes
O(1) K(1) O(5) 108.30(8) yes
O(1) K(1) O(6) 95.62(7) yes
O(2) K(1) O(3) 56.57(7) yes
O(2) K(1) O(4) 109.47(9) yes
O(2) K(1) O(5) 55.70(8) yes
O(2) K(1) O(6) 106.85(8) yes
O(3) K(1) O(4) 102.50(8) yes
O(3) K(1) O(5) 105.83(8) yes
O(3) K(1) O(6) 53.93(7) yes
O(4) K(1) O(5) 125.12(10) yes
O(4) K(1) O(6) 104.69(9) yes
O(5) K(1) O(6) 130.00(9) yes
K(1) P(1) F(1) 47.09(13) yes
K(1) P(1) F(2) 52.12(14) yes
K(1) P(1) F(3) 58.6(2) yes
K(1) P(1) F(4) 128.5(2) yes
K(1) P(1) F(5) 124.9(3) yes
K(1) P(1) F(6) 114.5(2) yes
F(1) P(1) F(2) 88.2(2) yes
F(1) P(1) F(3) 87.0(2) yes
F(1) P(1) F(4) 175.6(3) yes
F(1) P(1) F(5) 91.0(3) yes
F(1) P(1) F(6) 93.2(2) yes
F(2) P(1) F(3) 84.3(2) yes
F(2) P(1) F(4) 88.7(3) yes
F(2) P(1) F(5) 175.8(4) yes
F(2) P(1) F(6) 85.1(3) yes
F(3) P(1) F(4) 89.6(3) yes
F(3) P(1) F(5) 91.6(4) yes
F(3) P(1) F(6) 169.4(3) yes
F(4) P(1) F(5) 91.9(3) yes
F(4) P(1) F(6) 89.7(3) yes
F(5) P(1) F(6) 99.0(4) yes
K(1) F(1) P(1) 107.94(18) yes
K(1) F(2) P(1) 100.95(19) yes
K(1) F(3) P(1) 94.6(2) yes
Mn(1) O(1) K(1) 94.80(9) yes
Mn(1) O(1) C(10) 128.6(2) yes
K(1) O(1) C(10) 106.8(2) yes
Mn(1) O(2) K(1) 95.13(9) yes
Mn(1) O(2) C(19) 132.3(2) yes
K(1) O(2) C(19) 115.3(2) yes
Mn(1) O(3) K(1) 89.35(9) yes
Mn(1) O(3) C(28) 124.9(2) yes
K(1) O(3) C(28) 108.0(2) yes
K(1) O(4) C(9) 104.8(2) yes
K(1) O(4) C(11) 120.1(3) yes
C(9) O(4) C(11) 117.2(3) yes
K(1) O(5) C(18) 112.5(2) yes
K(1) O(5) C(20) 124.7(3) yes
C(18) O(5) C(20) 117.0(3) yes
K(1) O(6) C(27) 117.8(2) yes
K(1) O(6) C(29) 116.1(2) yes
C(27) O(6) C(29) 117.9(3) yes
Mn(1) N(1) C(3) 117.9(2) yes
Mn(1) N(1) C(4) 125.6(2) yes
C(3) N(1) C(4) 116.5(3) yes
Mn(1) N(2) C(12) 115.9(2) yes
Mn(1) N(2) C(13) 127.2(2) yes
C(12) N(2) C(13) 116.6(3) yes
Mn(1) N(3) C(21) 118.1(2) yes
Mn(1) N(3) C(22) 123.8(2) yes
C(21) N(3) C(22) 118.1(3) yes
C(1) C(2) C(3) 107.7(3) yes
C(1) C(2) C(12) 109.3(3) yes
C(1) C(2) C(21) 108.4(3) yes
C(3) C(2) C(12) 110.2(3) yes
C(3) C(2) C(21) 110.6(3) yes
C(12) C(2) C(21) 110.5(3) yes
N(1) C(3) C(2) 112.7(3) yes
N(1) C(4) C(5) 127.9(3) yes
C(4) C(5) C(6) 117.5(3) yes
C(4) C(5) C(10) 121.7(3) yes
C(6) C(5) C(10) 120.8(3) yes
C(5) C(6) C(7) 120.1(4) yes
C(6) C(7) C(8) 120.0(4) yes
C(7) C(8) C(9) 120.7(4) yes
O(4) C(9) C(8) 125.0(4) yes
O(4) C(9) C(10) 114.3(3) yes
C(8) C(9) C(10) 120.7(4) yes
O(1) C(10) C(5) 124.2(3) yes
O(1) C(10) C(9) 118.2(3) yes
C(5) C(10) C(9) 117.7(3) yes
N(2) C(12) C(2) 110.5(3) yes
N(2) C(13) C(14) 126.3(3) yes
C(13) C(14) C(15) 117.5(3) yes
C(13) C(14) C(19) 122.9(3) yes
C(15) C(14) C(19) 119.5(3) yes
C(14) C(15) C(16) 121.6(4) yes
C(15) C(16) C(17) 120.0(4) yes
C(16) C(17) C(18) 120.1(4) yes
O(5) C(18) C(17) 124.9(4) yes
O(5) C(18) C(19) 114.0(3) yes
C(17) C(18) C(19) 121.1(3) yes
O(2) C(19) C(14) 124.1(3) yes
O(2) C(19) C(18) 118.1(3) yes
C(14) C(19) C(18) 117.7(3) yes
N(3) C(21) C(2) 110.9(3) yes
N(3) C(22) C(23) 124.9(3) yes
C(22) C(23) C(24) 117.2(3) yes
C(22) C(23) C(28) 122.2(3) yes
C(24) C(23) C(28) 120.6(3) yes
C(23) C(24) C(25) 119.7(3) yes
C(24) C(25) C(26) 120.5(3) yes
C(25) C(26) C(27) 120.3(3) yes
O(6) C(27) C(26) 125.0(3) yes
O(6) C(27) C(28) 114.6(3) yes
C(26) C(27) C(28) 120.4(3) yes
O(3) C(28) C(23) 123.8(3) yes
O(3) C(28) C(27) 117.8(3) yes
C(23) C(28) C(27) 118.3(3) yes
C(2) C(1) H(1) 109.5 no
C(2) C(1) H(2) 109.5 no
C(2) C(1) H(3) 109.5 no
H(1) C(1) H(2) 109.5 no
H(1) C(1) H(3) 109.5 no
H(2) C(1) H(3) 109.5 no
N(1) C(3) H(4) 109.1 no
N(1) C(3) H(5) 109.1 no
C(2) C(3) H(4) 109.1 no
C(2) C(3) H(5) 109.1 no
H(4) C(3) H(5) 107.8 no
N(1) C(4) H(6) 116.0 no
C(5) C(4) H(6) 116.1 no
C(5) C(6) H(7) 119.9 no
C(7) C(6) H(7) 119.9 no
C(6) C(7) H(8) 120.0 no
C(8) C(7) H(8) 120.0 no
C(7) C(8) H(9) 119.7 no
C(9) C(8) H(9) 119.7 no
O(4) C(11) H(10) 109.5 no
O(4) C(11) H(11) 109.5 no
O(4) C(11) H(12) 109.5 no
H(10) C(11) H(11) 109.5 no
H(10) C(11) H(12) 109.5 no
H(11) C(11) H(12) 109.5 no
N(2) C(12) H(13) 109.5 no
N(2) C(12) H(14) 109.5 no
C(2) C(12) H(13) 109.5 no
C(2) C(12) H(14) 109.5 no
H(13) C(12) H(14) 108.1 no
N(2) C(13) H(15) 116.8 no
C(14) C(13) H(15) 116.8 no
C(14) C(15) H(16) 119.2 no
C(16) C(15) H(16) 119.2 no
C(15) C(16) H(17) 120.0 no
C(17) C(16) H(17) 120.0 no
C(16) C(17) H(18) 119.9 no
C(18) C(17) H(18) 120.0 no
O(5) C(20) H(19) 109.5 no
O(5) C(20) H(20) 109.5 no
O(5) C(20) H(21) 109.5 no
H(19) C(20) H(20) 109.5 no
H(19) C(20) H(21) 109.5 no
H(20) C(20) H(21) 109.5 no
N(3) C(21) H(22) 109.5 no
N(3) C(21) H(23) 109.5 no
C(2) C(21) H(22) 109.5 no
C(2) C(21) H(23) 109.5 no
H(22) C(21) H(23) 108.0 no
N(3) C(22) H(24) 117.5 no
C(23) C(22) H(24) 117.5 no
C(23) C(24) H(25) 120.1 no
C(25) C(24) H(25) 120.1 no
C(24) C(25) H(26) 119.7 no
C(26) C(25) H(26) 119.7 no
C(25) C(26) H(27) 119.8 no
C(27) C(26) H(27) 119.8 no
O(6) C(29) H(28) 109.5 no
O(6) C(29) H(29) 109.5 no
O(6) C(29) H(30) 109.5 no
H(28) C(29) H(29) 109.5 no
H(28) C(29) H(30) 109.5 no
H(29) C(29) H(30) 109.5 no

loop_
_geom_bond_atom_site_label_1
_geom_bond_atom_site_label_2
_geom_bond_distance
_geom_bond_publ_flag
Mn(1) K(1) 3.5353(10) yes
Mn(1) O(1) 1.994(2) yes
Mn(1) O(2) 2.019(2) yes
Mn(1) O(3) 1.893(2) yes
Mn(1) N(1) 2.019(3) yes
Mn(1) N(2) 2.162(3) yes
Mn(1) N(3) 2.106(3) yes
K(1) P(1) 3.5621(18) yes
K(1) F(1) 2.742(3) yes
K(1) F(2) 2.864(4) yes
K(1) F(3) 3.050(6) yes
K(1) O(1) 2.757(2) yes
K(1) O(2) 2.727(2) yes
K(1) O(3) 3.007(2) yes
K(1) O(4) 2.866(3) yes
K(1) O(5) 2.840(3) yes
K(1) O(6) 2.749(2) yes
P(1) F(1) 1.581(3) yes
P(1) F(2) 1.643(4) yes
P(1) F(3) 1.609(4) yes
P(1) F(4) 1.572(7) yes
P(1) F(5) 1.521(7) yes
P(1) F(6) 1.548(5) yes
O(1) C(10) 1.304(4) yes
O(2) C(19) 1.310(4) yes
O(3) C(28) 1.330(4) yes
O(4) C(9) 1.373(5) yes
O(4) C(11) 1.437(7) yes
O(5) C(18) 1.369(5) yes
O(5) C(20) 1.425(6) yes
O(6) C(27) 1.363(4) yes
O(6) C(29) 1.433(5) yes
N(1) C(3) 1.482(5) yes
N(1) C(4) 1.294(4) yes
N(2) C(12) 1.475(5) yes
N(2) C(13) 1.283(5) yes
N(3) C(21) 1.477(5) yes
N(3) C(22) 1.290(4) yes
C(1) C(2) 1.530(6) yes
C(2) C(3) 1.538(5) yes
C(2) C(12) 1.531(5) yes
C(2) C(21) 1.533(5) yes
C(4) C(5) 1.433(5) yes
C(5) C(6) 1.418(5) yes
C(5) C(10) 1.406(5) yes
C(6) C(7) 1.361(6) yes
C(7) C(8) 1.412(7) yes
C(8) C(9) 1.375(6) yes
C(9) C(10) 1.423(5) yes
C(13) C(14) 1.443(5) yes
C(14) C(15) 1.419(5) yes
C(14) C(19) 1.404(5) yes
C(15) C(16) 1.362(7) yes
C(16) C(17) 1.389(6) yes
C(17) C(18) 1.390(6) yes
C(18) C(19) 1.426(5) yes
C(22) C(23) 1.449(5) yes
C(23) C(24) 1.413(5) yes
C(23) C(28) 1.400(5) yes
C(24) C(25) 1.378(5) yes
C(25) C(26) 1.400(5) yes
C(26) C(27) 1.380(5) yes
C(27) C(28) 1.427(5) yes
C(1) H(1) 0.980 no
C(1) H(2) 0.980 no
C(1) H(3) 0.980 no
C(3) H(4) 0.990 no
C(3) H(5) 0.990 no
C(4) H(6) 0.950 no
C(6) H(7) 0.950 no
C(7) H(8) 0.950 no
C(8) H(9) 0.950 no
C(11) H(10) 0.980 no
C(11) H(11) 0.980 no
C(11) H(12) 0.980 no
C(12) H(13) 0.990 no
C(12) H(14) 0.990 no
C(13) H(15) 0.950 no
C(15) H(16) 0.950 no
C(16) H(17) 0.950 no
C(17) H(18) 0.950 no
C(20) H(19) 0.980 no
C(20) H(20) 0.980 no
C(20) H(21) 0.980 no
C(21) H(22) 0.990 no
C(21) H(23) 0.990 no
C(22) H(24) 0.950 no
C(24) H(25) 0.950 no
C(25) H(26) 0.950 no
C(26) H(27) 0.950 no
C(29) H(28) 0.980 no
C(29) H(29) 0.980 no
C(29) H(30) 0.980 no

loop_
_geom_contact_atom_site_label_1
_geom_contact_atom_site_label_2
_geom_contact_distance
_geom_contact_site_symmetry_2
F(1) C(7) 3.478(6) 4_554
F(2) C(11) 3.403(7) 3_655
F(3) C(1) 3.578(6) 1_655
F(4) C(11) 3.385(10) 3_655
F(4) C(21) 3.499(7) 1_655
F(4) C(22) 3.314(6) 1_655
F(5) C(12) 3.516(8) 1_655
F(5) C(16) 3.444(8) 3_665
F(5) C(17) 3.493(9) 3_665
F(6) C(1) 3.102(7) 4_654
F(6) C(11) 3.587(10) 3_655
O(1) C(24) 3.234(4) 3_555
O(1) C(25) 3.349(4) 3_555
O(2) C(29) 3.400(4) 4_555
O(3) C(4) 3.414(4) 4_554
O(5) C(29) 3.388(5) 4_555
O(6) C(4) 3.179(4) 4_554
O(6) C(5) 3.305(4) 4_554
O(6) C(6) 3.305(5) 4_554
N(1) C(27) 3.548(4) 4_555
N(3) C(25) 3.361(4) 3_555
C(1) F(3) 3.578(6) 1_455
C(1) F(6) 3.102(7) 4_455
C(4) O(3) 3.414(4) 4_555
C(4) O(6) 3.179(4) 4_555
C(4) C(15) 3.583(5) 2_545
C(4) C(27) 3.244(5) 4_555
C(4) C(28) 3.421(5) 4_555
C(5) O(6) 3.305(4) 4_555
C(5) C(29) 3.499(6) 4_555
C(6) O(6) 3.305(5) 4_555
C(7) F(1) 3.478(6) 4_555
C(10) C(25) 3.566(5) 3_555
C(11) F(2) 3.403(7) 3_655
C(11) F(4) 3.385(10) 3_655
C(11) F(6) 3.587(10) 3_655
C(12) F(5) 3.516(8) 1_455
C(13) C(15) 3.313(5) 3_565
C(15) C(4) 3.583(5) 2_555
C(15) C(13) 3.313(5) 3_565
C(16) F(5) 3.444(8) 3_665
C(17) F(5) 3.493(9) 3_665
C(21) F(4) 3.499(7) 1_455
C(22) F(4) 3.314(6) 1_455
C(22) C(24) 3.596(5) 3_555
C(22) C(25) 3.367(5) 3_555
C(23) C(24) 3.431(5) 3_555
C(24) O(1) 3.234(4) 3_555
C(24) C(22) 3.596(5) 3_555
C(24) C(23) 3.431(5) 3_555
C(25) O(1) 3.349(4) 3_555
C(25) N(3) 3.361(4) 3_555
C(25) C(10) 3.566(5) 3_555
C(25) C(22) 3.367(5) 3_555
C(27) N(1) 3.548(4) 4_554
C(27) C(4) 3.244(5) 4_554
C(28) C(4) 3.421(5) 4_554
C(29) O(2) 3.400(4) 4_554
C(29) O(5) 3.388(5) 4_554
C(29) C(5) 3.499(6) 4_554
K(1) H(7) 3.471 4_554
P(1) H(10) 3.333 3_655
F(1) H(8) 3.219 4_554
F(2) H(10) 2.655 3_655
F(2) H(11) 3.505 3_655
F(2) H(12) 3.593 3_655
F(3) H(2) 3.487 1_655
F(3) H(3) 2.865 1_655
F(3) H(23) 3.151 1_655
F(4) H(1) 3.434 4_654
F(4) H(10) 2.471 3_655
F(4) H(13) 3.475 1_655
F(4) H(23) 2.602 1_655
F(4) H(24) 2.589 1_655
F(5) H(3) 3.348 1_655
F(5) H(13) 2.645 1_655
F(5) H(17) 2.815 3_665
F(5) H(18) 2.918 3_665
F(5) H(23) 3.467 1_655
F(6) H(1) 2.704 4_654
F(6) H(2) 2.870 4_654
F(6) H(3) 3.233 4_654
F(6) H(10) 3.036 3_655
F(6) H(11) 3.220 3_655
F(6) H(19) 3.493 4_554
O(1) H(25) 2.600 3_555
O(1) H(26) 2.835 3_555
O(2) H(7) 3.326 4_554
O(2) H(27) 3.262 4_555
O(2) H(28) 3.130 4_555
O(2) H(29) 2.806 4_555
O(3) H(6) 2.632 4_554
O(3) H(7) 2.968 4_554
O(4) H(25) 2.862 3_555
O(5) H(8) 3.338 4_554
O(5) H(28) 3.237 4_555
O(5) H(29) 2.845 4_555
O(5) H(30) 3.570 4_555
O(6) H(6) 3.097 4_554
O(6) H(7) 3.155 4_554
N(1) H(26) 3.367 3_555
N(2) H(16) 3.411 3_565
N(2) H(17) 3.544 3_565
N(3) H(26) 3.126 3_555
C(3) H(17) 3.567 2_545
C(4) H(16) 2.883 2_545
C(4) H(26) 3.223 3_555
C(4) H(28) 3.372 4_555
C(5) H(15) 3.377 2_545
C(5) H(16) 3.317 2_545
C(5) H(26) 3.068 3_555
C(5) H(28) 2.857 4_555
C(6) H(15) 2.934 2_545
C(6) H(16) 3.240 2_545
C(6) H(28) 3.142 4_555
C(7) H(14) 3.222 2_545
C(7) H(15) 3.245 2_545
C(7) H(28) 3.563 4_555
C(8) H(14) 3.321 2_545
C(8) H(19) 3.520 2_645
C(8) H(20) 3.366 2_645
C(9) H(25) 3.112 3_555
C(9) H(28) 3.496 4_555
C(10) H(25) 2.988 3_555
C(10) H(26) 2.890 3_555
C(10) H(28) 3.081 4_555
C(11) H(19) 3.562 2_645
C(12) H(17) 3.347 3_565
C(13) H(16) 3.024 3_565
C(13) H(26) 3.358 4_555
C(13) H(27) 3.592 4_555
C(14) H(7) 3.298 4_554
C(14) H(16) 3.255 3_565
C(14) H(26) 3.486 4_555
C(14) H(27) 3.055 4_555
C(15) H(5) 3.537 2_555
C(15) H(6) 3.131 2_555
C(15) H(15) 3.142 3_565
C(15) H(16) 3.583 3_565
C(15) H(26) 3.594 4_555
C(15) H(27) 3.533 4_555
C(16) H(5) 3.215 2_555
C(16) H(13) 3.192 3_565
C(16) H(15) 3.421 3_565
C(16) H(22) 3.441 2_555
C(17) H(8) 3.043 4_554
C(18) H(7) 3.255 4_554
C(18) H(8) 3.086 4_554
C(18) H(27) 3.257 4_555
C(18) H(29) 2.878 4_555
C(19) H(7) 2.985 4_554
C(19) H(27) 2.888 4_555
C(19) H(29) 2.865 4_555
C(20) H(3) 3.571 1_655
C(20) H(9) 2.881 2_655
C(20) H(11) 3.364 2_655
C(20) H(29) 3.566 4_555
C(21) H(26) 3.476 3_555
C(22) H(26) 3.492 3_555
C(23) H(4) 3.044 4_554
C(23) H(5) 3.391 4_554
C(23) H(25) 3.486 3_555
C(24) H(4) 2.814 4_554
C(25) H(4) 2.760 4_554
C(25) H(22) 3.276 3_555
C(26) H(4) 2.960 4_554
C(26) H(22) 3.310 3_555
C(26) H(24) 3.579 3_555
C(27) H(4) 3.178 4_554
C(27) H(6) 3.015 4_554
C(28) H(4) 3.192 4_554
C(28) H(5) 3.413 4_554
C(28) H(6) 2.813 4_554
C(28) H(25) 3.530 3_555
C(29) H(19) 3.506 4_554
H(1) F(4) 3.434 4_455
H(1) F(6) 2.704 4_455
H(1) H(11) 3.411 2_555
H(2) F(3) 3.487 1_455
H(2) F(6) 2.870 4_455
H(2) H(17) 3.210 2_545
H(2) H(18) 3.592 2_545
H(3) F(3) 2.865 1_455
H(3) F(5) 3.348 1_455
H(3) F(6) 3.233 4_455
H(3) C(20) 3.571 1_455
H(3) H(9) 3.557 2_555
H(3) H(19) 2.993 1_455
H(3) H(21) 3.235 1_455
H(4) C(23) 3.044 4_555
H(4) C(24) 2.814 4_555
H(4) C(25) 2.760 4_555
H(4) C(26) 2.960 4_555
H(4) C(27) 3.178 4_555
H(4) C(28) 3.192 4_555
H(4) H(25) 3.282 4_555
H(4) H(26) 3.191 4_555
H(4) H(27) 3.489 4_555
H(5) C(15) 3.537 2_545
H(5) C(16) 3.215 2_545
H(5) C(23) 3.391 4_555
H(5) C(28) 3.413 4_555
H(5) H(16) 3.235 2_545
H(5) H(17) 2.622 2_545
H(6) O(3) 2.632 4_555
H(6) O(6) 3.097 4_555
H(6) C(15) 3.131 2_545
H(6) C(27) 3.015 4_555
H(6) C(28) 2.813 4_555
H(6) H(16) 2.349 2_545
H(6) H(17) 3.352 2_545
H(7) K(1) 3.471 4_555
H(7) O(2) 3.326 4_555
H(7) O(3) 2.968 4_555
H(7) O(6) 3.155 4_555
H(7) C(14) 3.298 4_555
H(7) C(18) 3.255 4_555
H(7) C(19) 2.985 4_555
H(7) H(15) 2.990 2_545
H(7) H(16) 2.854 2_545
H(7) H(28) 3.548 4_555
H(8) F(1) 3.219 4_555
H(8) O(5) 3.338 4_555
H(8) C(17) 3.043 4_555
H(8) C(18) 3.086 4_555
H(8) H(14) 3.315 2_545
H(8) H(15) 3.487 2_545
H(8) H(18) 3.120 4_555
H(8) H(20) 3.496 2_645
H(8) H(20) 3.584 4_555
H(8) H(21) 3.555 2_645
H(8) H(21) 3.443 4_555
H(9) C(20) 2.881 2_645
H(9) H(3) 3.557 2_545
H(9) H(14) 3.473 2_545
H(9) H(19) 2.597 2_645
H(9) H(20) 2.521 2_645
H(9) H(21) 3.069 2_645
H(10) P(1) 3.333 3_655
H(10) F(2) 2.655 3_655
H(10) F(4) 2.471 3_655
H(10) F(6) 3.036 3_655
H(10) H(24) 3.573 3_555
H(11) F(2) 3.505 3_655
H(11) F(6) 3.220 3_655
H(11) C(20) 3.364 2_645
H(11) H(1) 3.411 2_545
H(11) H(19) 2.633 2_645
H(11) H(20) 3.246 2_645
H(12) F(2) 3.593 3_655
H(13) F(4) 3.475 1_455
H(13) F(5) 2.645 1_455
H(13) C(16) 3.192 3_565
H(13) H(17) 2.597 3_565
H(14) C(7) 3.222 2_555
H(14) C(8) 3.321 2_555
H(14) H(8) 3.315 2_555
H(14) H(9) 3.473 2_555
H(14) H(17) 3.562 3_565
H(15) C(5) 3.377 2_555
H(15) C(6) 2.934 2_555
H(15) C(7) 3.245 2_555
H(15) C(15) 3.142 3_565
H(15) C(16) 3.421 3_565
H(15) H(7) 2.990 2_555
H(15) H(8) 3.487 2_555
H(15) H(16) 3.133 3_565
H(15) H(17) 3.591 3_565
H(15) H(26) 3.204 4_555
H(16) N(2) 3.411 3_565
H(16) C(4) 2.883 2_555
H(16) C(5) 3.317 2_555
H(16) C(6) 3.240 2_555
H(16) C(13) 3.024 3_565
H(16) C(14) 3.255 3_565
H(16) C(15) 3.583 3_565
H(16) H(5) 3.235 2_555
H(16) H(6) 2.349 2_555
H(16) H(7) 2.854 2_555
H(16) H(15) 3.133 3_565
H(16) H(16) 3.553 3_565
H(16) H(26) 3.570 4_555
H(17) F(5) 2.815 3_665
H(17) N(2) 3.544 3_565
H(17) C(3) 3.567 2_555
H(17) C(12) 3.347 3_565
H(17) H(2) 3.210 2_555
H(17) H(5) 2.622 2_555
H(17) H(6) 3.352 2_555
H(17) H(13) 2.597 3_565
H(17) H(14) 3.562 3_565
H(17) H(15) 3.591 3_565
H(17) H(22) 3.482 2_555
H(18) F(5) 2.918 3_665
H(18) H(2) 3.592 2_555
H(18) H(8) 3.120 4_554
H(19) F(6) 3.493 4_555
H(19) C(8) 3.520 2_655
H(19) C(11) 3.562 2_655
H(19) C(29) 3.506 4_555
H(19) H(3) 2.993 1_655
H(19) H(9) 2.597 2_655
H(19) H(11) 2.633 2_655
H(19) H(28) 3.481 4_555
H(19) H(29) 3.332 4_555
H(19) H(30) 3.132 4_555
H(20) C(8) 3.366 2_655
H(20) H(8) 3.496 2_655
H(20) H(8) 3.584 4_554
H(20) H(9) 2.521 2_655
H(20) H(11) 3.246 2_655
H(21) H(3) 3.235 1_655
H(21) H(8) 3.555 2_655
H(21) H(8) 3.443 4_554
H(21) H(9) 3.069 2_655
H(22) C(16) 3.441 2_545
H(22) C(25) 3.276 3_555
H(22) C(26) 3.310 3_555
H(22) H(17) 3.482 2_545
H(22) H(26) 2.870 3_555
H(22) H(27) 2.925 3_555
H(23) F(3) 3.151 1_455
H(23) F(4) 2.602 1_455
H(23) F(5) 3.467 1_455
H(24) F(4) 2.589 1_455
H(24) C(26) 3.579 3_555
H(24) H(10) 3.573 3_555
H(25) O(1) 2.600 3_555
H(25) O(4) 2.862 3_555
H(25) C(9) 3.112 3_555
H(25) C(10) 2.988 3_555
H(25) C(23) 3.486 3_555
H(25) C(28) 3.530 3_555
H(25) H(4) 3.282 4_554
H(26) O(1) 2.835 3_555
H(26) N(1) 3.367 3_555
H(26) N(3) 3.126 3_555
H(26) C(4) 3.223 3_555
H(26) C(5) 3.068 3_555
H(26) C(10) 2.890 3_555
H(26) C(13) 3.358 4_554
H(26) C(14) 3.486 4_554
H(26) C(15) 3.594 4_554
H(26) C(21) 3.476 3_555
H(26) C(22) 3.492 3_555
H(26) H(4) 3.191 4_554
H(26) H(15) 3.204 4_554
H(26) H(16) 3.570 4_554
H(26) H(22) 2.870 3_555
H(27) O(2) 3.262 4_554
H(27) C(13) 3.592 4_554
H(27) C(14) 3.055 4_554
H(27) C(15) 3.533 4_554
H(27) C(18) 3.257 4_554
H(27) C(19) 2.888 4_554
H(27) H(4) 3.489 4_554
H(27) H(22) 2.925 3_555
H(28) O(2) 3.130 4_554
H(28) O(5) 3.237 4_554
H(28) C(4) 3.372 4_554
H(28) C(5) 2.857 4_554
H(28) C(6) 3.142 4_554
H(28) C(7) 3.563 4_554
H(28) C(9) 3.496 4_554
H(28) C(10) 3.081 4_554
H(28) H(7) 3.548 4_554
H(28) H(19) 3.481 4_554
H(29) O(2) 2.806 4_554
H(29) O(5) 2.845 4_554
H(29) C(18) 2.878 4_554
H(29) C(19) 2.865 4_554
H(29) C(20) 3.566 4_554
H(29) H(19) 3.332 4_554
H(30) O(5) 3.570 4_554
H(30) H(19) 3.132 4_554
